data_7244436
loop_
_publ_author_name
'Shao, Juan-Juan'
'Ni, Jianling'
'Liang, Yu'
'Li, Guang-Jun'
'Chen, Lizhuang'
'Wang, Fang-Ming'

_publ_section_title
;
 Luminescent MOFs for selective sensing of Ag+ and other ions(Fe(III) and
 Cr(VI))in aqueous solution
;
_journal_name_full CrystEngComm
_journal_paper_doi 10.1039/D2CE00057A
_journal_year 2022
_chemical_formula_moiety 'C12 H8 N6 Zn'
_chemical_formula_sum 'C12 H8 N6 Zn'
_chemical_formula_weight 301.61
_space_group_crystal_system monoclinic
_space_group_IT_number 14
_space_group_name_Hall '-P 2ybc'
_space_group_name_H-M_alt 'P 1 21/c 1'
_atom_sites_solution_hydrogens geom
_audit_creation_date 2020-11-17
_audit_creation_method
;
Olex2 1.2
(compiled 2017.03.28 svn.r3405 for OlexSys, GUI svn.r5337)
;
_audit_update_record
;
2021-03-24 deposited with the CCDC.	2022-02-17 downloaded from the CCDC.
;
_cell_angle_alpha 90
_cell_angle_beta 109.291(3)
_cell_angle_gamma 90
_cell_formula_units_Z 4
_cell_length_a 10.3420(17)
_cell_length_b 10.0637(16)
_cell_length_c 12.093(2)
_cell_measurement_reflns_used 1178
_cell_measurement_temperature 296(2)
_cell_measurement_theta_max 20.02
_cell_measurement_theta_min 2.70
_cell_volume 1188.0(3)
_computing_cell_refinement 'SAINT V8.18C (?, 2016)'
_computing_data_reduction 'SAINT V8.18C (?, 2016)'
_computing_molecular_graphics 'Olex2 (Dolomanov et al., 2009)'
_computing_publication_material 'Olex2 (Dolomanov et al., 2009)'
_computing_structure_refinement 'ShelXL (Sheldrick, 2015)'
_diffrn_ambient_temperature 296.15
_diffrn_measured_fraction_theta_full 0.998
_diffrn_measured_fraction_theta_max 0.997
_diffrn_measurement_device_type 'Bruker APEX-II CCD'
_diffrn_measurement_method '\f and \w scans'
_diffrn_radiation_monochromator graphite
_diffrn_radiation_type MoK\a
_diffrn_radiation_wavelength 0.71073
_diffrn_reflns_av_R_equivalents 0.0748
_diffrn_reflns_av_unetI/netI 0.0760
_diffrn_reflns_Laue_measured_fraction_full 0.998
_diffrn_reflns_Laue_measured_fraction_max 0.997
_diffrn_reflns_limit_h_max 11
_diffrn_reflns_limit_h_min -13
_diffrn_reflns_limit_k_max 12
_diffrn_reflns_limit_k_min -12
_diffrn_reflns_limit_l_max 14
_diffrn_reflns_limit_l_min -15
_diffrn_reflns_number 9677
_diffrn_reflns_point_group_measured_fraction_full 0.998
_diffrn_reflns_point_group_measured_fraction_max 0.997
_diffrn_reflns_theta_full 25.242
_diffrn_reflns_theta_max 27.101
_diffrn_reflns_theta_min 2.698
_diffrn_standards_number 0
_exptl_absorpt_coefficient_mu 2.061
_exptl_absorpt_correction_type none
_exptl_crystal_density_diffrn 1.686
_exptl_crystal_description columnar
_exptl_crystal_F_000 608
_refine_diff_density_max 0.450
_refine_diff_density_min -0.447
_refine_diff_density_rms 0.104
_refine_ls_extinction_method none
_refine_ls_goodness_of_fit_ref 1.007
_refine_ls_hydrogen_treatment constr
_refine_ls_matrix_type full
_refine_ls_number_parameters 172
_refine_ls_number_reflns 2611
_refine_ls_number_restraints 0
_refine_ls_restrained_S_all 1.007
_refine_ls_R_factor_all 0.0904
_refine_ls_R_factor_gt 0.0425
_refine_ls_shift/su_max 0.000
_refine_ls_shift/su_mean 0.000
_refine_ls_structure_factor_coef Fsqd
_refine_ls_weighting_details 'w=1/[\s^2^(Fo^2^)+(0.0210P)^2^+1.2242P] where P=(Fo^2^+2Fc^2^)/3'
_refine_ls_weighting_scheme calc
_refine_ls_wR_factor_gt 0.0685
_refine_ls_wR_factor_ref 0.0846
_reflns_Friedel_coverage 0.000
_reflns_number_gt 1695
_reflns_number_total 2611
_reflns_threshold_expression 'I > 2\s(I)'
_cod_data_source_file d2ce00057a2.cif
_cod_data_source_block 1
_cod_database_code 7244436
_shelx_shelxl_version_number 2016/6
_shelx_space_group_comment
;
The symmetry employed for this shelxl refinement is uniquely defined
by the following loop, which should always be used as a source of
symmetry information in preference to the above space-group names.
They are only intended as comments.
;
_olex2_refinement_description
;
1. Fixed Uiso
 At 1.2 times of:
  All C(H) groups
2.a Aromatic/amide H refined with riding coordinates:
 C2(H2), C3(H3), C4(H4), C5(H5), C8(H8), C9(H9), C10(H10), C11(H11)
;
_olex2_submission_special_instructions 'No special instructions were received'

loop_
_space_group_symop_operation_xyz
'x, y, z'
'-x, y+1/2, -z+1/2'
'-x, -y, -z'
'x, -y-1/2, z-1/2'

loop_
_atom_site_label
_atom_site_type_symbol
_atom_site_fract_x
_atom_site_fract_y
_atom_site_fract_z
_atom_site_U_iso_or_equiv
_atom_site_adp_type
_atom_site_occupancy
_atom_site_site_symmetry_order
_atom_site_calc_flag
_atom_site_refinement_flags_posn
_atom_site_refinement_flags_adp
_atom_site_refinement_flags_occupancy
_atom_site_disorder_assembly
_atom_site_disorder_group
Zn1 Zn 0.49822(5) 0.06614(4) 0.64018(4) 0.02485(14) Uani 1 1 d . . . . .
C1 C 0.2035(4) 0.0985(4) 0.4736(4) 0.0289(10) Uani 1 1 d . . . . .
C2 C 0.1365(5) 0.1499(4) 0.5478(4) 0.0376(11) Uani 1 1 d . . . . .
H2 H 0.180820 0.158478 0.627995 0.045 Uiso 1 1 calc R . . . .
C3 C 0.0042(5) 0.1863(5) 0.4971(4) 0.0465(12) Uani 1 1 d . . . . .
H3 H -0.042610 0.221436 0.544182 0.056 Uiso 1 1 calc R . . . .
C4 C -0.0657(5) 0.1732(5) 0.3762(5) 0.0572(15) Uani 1 1 d . . . . .
H4 H -0.156528 0.200343 0.345346 0.069 Uiso 1 1 calc R . . . .
C5 C -0.0022(5) 0.1213(5) 0.3041(5) 0.0517(13) Uani 1 1 d . . . . .
H5 H -0.048384 0.111139 0.224296 0.062 Uiso 1 1 calc R . . . .
C6 C 0.1354(4) 0.0838(4) 0.3539(4) 0.0336(10) Uani 1 1 d . . . . .
C7 C 0.3907(4) -0.0337(4) 0.8383(3) 0.0235(9) Uani 1 1 d . . . . .
C8 C 0.3348(4) 0.0762(4) 0.8761(4) 0.0325(10) Uani 1 1 d . . . . .
H8 H 0.337364 0.160736 0.845805 0.039 Uiso 1 1 calc R . . . .
C9 C 0.2759(4) 0.0529(4) 0.9600(4) 0.0377(11) Uani 1 1 d . . . . .
H9 H 0.235745 0.123442 0.986315 0.045 Uiso 1 1 calc R . . . .
C10 C 0.2738(4) -0.0749(4) 1.0084(4) 0.0375(11) Uani 1 1 d . . . . .
H10 H 0.234039 -0.085678 1.066467 0.045 Uiso 1 1 calc R . . . .
C11 C 0.3290(4) -0.1828(4) 0.9718(3) 0.0309(10) Uani 1 1 d . . . . .
H11 H 0.327405 -0.266896 1.003153 0.037 Uiso 1 1 calc R . . . .
C12 C 0.3878(4) -0.1602(4) 0.8848(3) 0.0239(9) Uani 1 1 d . . . . .
N1 N 0.3349(3) 0.0566(3) 0.4943(3) 0.0289(8) Uani 1 1 d . . . . .
N2 N 0.3426(4) 0.0178(3) 0.3903(3) 0.0319(8) Uani 1 1 d . . . . .
N3 N 0.2240(4) 0.0311(4) 0.3035(3) 0.0393(9) Uani 1 1 d . . . . .
N4 N 0.4574(3) -0.0462(3) 0.7582(3) 0.0266(8) Uani 1 1 d . . . . .
N5 N 0.4938(4) -0.1737(3) 0.7546(3) 0.0281(8) Uani 1 1 d . . . . .
N6 N 0.4535(3) -0.2436(3) 0.8308(3) 0.0261(8) Uani 1 1 d . . . . .

loop_
_atom_site_aniso_label
_atom_site_aniso_U_11
_atom_site_aniso_U_22
_atom_site_aniso_U_33
_atom_site_aniso_U_23
_atom_site_aniso_U_13
_atom_site_aniso_U_12
Zn1 0.0347(3) 0.0172(2) 0.0254(3) 0.0003(2) 0.0136(2) -0.0004(2)
C1 0.035(3) 0.022(2) 0.032(2) 0.0003(18) 0.013(2) -0.0014(17)
C2 0.041(3) 0.041(3) 0.034(3) -0.001(2) 0.017(2) 0.005(2)
C3 0.042(3) 0.050(3) 0.053(3) -0.004(3) 0.023(3) 0.006(2)
C4 0.037(3) 0.068(4) 0.063(4) -0.007(3) 0.012(3) 0.012(3)
C5 0.040(3) 0.066(4) 0.042(3) -0.001(3) 0.005(3) 0.004(3)
C6 0.032(2) 0.033(3) 0.034(3) 0.000(2) 0.009(2) 0.002(2)
C7 0.028(2) 0.023(2) 0.020(2) -0.0015(16) 0.0071(18) -0.0008(16)
C8 0.038(2) 0.020(2) 0.040(3) -0.001(2) 0.014(2) 0.002(2)
C9 0.042(3) 0.027(2) 0.048(3) -0.006(2) 0.020(2) 0.002(2)
C10 0.040(3) 0.040(3) 0.040(3) -0.007(2) 0.024(2) -0.004(2)
C11 0.037(3) 0.028(2) 0.031(2) 0.0028(19) 0.015(2) -0.0019(19)
C12 0.028(2) 0.021(2) 0.024(2) 0.0016(17) 0.0099(19) 0.0000(16)
N1 0.036(2) 0.0253(18) 0.0292(19) -0.0022(17) 0.0154(16) 0.0006(16)
N2 0.041(2) 0.0304(19) 0.025(2) -0.0012(16) 0.0123(18) 0.0007(16)
N3 0.042(2) 0.044(2) 0.031(2) -0.0025(18) 0.0105(19) 0.0049(18)
N4 0.037(2) 0.0163(17) 0.0274(19) 0.0004(14) 0.0125(16) -0.0007(14)
N5 0.041(2) 0.0191(17) 0.0257(18) 0.0011(14) 0.0140(16) -0.0005(15)
N6 0.036(2) 0.0189(17) 0.0260(19) 0.0035(14) 0.0140(16) 0.0017(14)

loop_
_atom_type_symbol
_atom_type_description
_atom_type_scat_dispersion_real
_atom_type_scat_dispersion_imag
_atom_type_scat_source
C C 0.0033 0.0016 'International Tables Vol C Tables 4.2.6.8 and 6.1.1.4'
H H 0.0000 0.0000 'International Tables Vol C Tables 4.2.6.8 and 6.1.1.4'
N N 0.0061 0.0033 'International Tables Vol C Tables 4.2.6.8 and 6.1.1.4'
Zn Zn 0.2839 1.4301 'International Tables Vol C Tables 4.2.6.8 and 6.1.1.4'

loop_
_geom_angle_atom_site_label_1
_geom_angle_atom_site_label_2
_geom_angle_atom_site_label_3
_geom_angle
_geom_angle_site_symmetry_1
_geom_angle_site_symmetry_3
_geom_angle_publ_flag
N2 Zn1 N1 108.99(13) 3_656 . ?
N4 Zn1 N1 106.86(13) . . ?
N4 Zn1 N2 106.20(13) . 3_656 ?
N4 Zn1 N6 121.84(13) . 2_656 ?
N6 Zn1 N1 107.01(13) 2_656 . ?
N6 Zn1 N2 105.51(13) 2_656 3_656 ?
C6 C1 C2 121.1(4) . . ?
N1 C1 C2 132.0(4) . . ?
N1 C1 C6 106.8(3) . . ?
C3 C2 C1 116.8(4) . . ?
C2 C3 C4 122.7(5) . . ?
C5 C4 C3 120.8(5) . . ?
C4 C5 C6 117.7(5) . . ?
C1 C6 C5 120.8(4) . . ?
N3 C6 C1 108.8(4) . . ?
N3 C6 C5 130.4(4) . . ?
C8 C7 C12 121.7(4) . . ?
N4 C7 C8 131.8(4) . . ?
N4 C7 C12 106.5(3) . . ?
C9 C8 C7 116.3(4) . . ?
C8 C9 C10 122.3(4) . . ?
C11 C10 C9 121.5(4) . . ?
C10 C11 C12 116.6(4) . . ?
C7 C12 C11 121.6(4) . . ?
N6 C12 C7 106.7(3) . . ?
N6 C12 C11 131.7(3) . . ?
C1 N1 Zn1 130.3(3) . . ?
N2 N1 Zn1 123.0(2) . . ?
N2 N1 C1 106.4(3) . . ?
N1 N2 Zn1 127.3(3) . 3_656 ?
N3 N2 Zn1 119.9(3) . 3_656 ?
N3 N2 N1 112.6(3) . . ?
N2 N3 C6 105.4(3) . . ?
C7 N4 Zn1 137.6(3) . . ?
N5 N4 Zn1 113.3(2) . . ?
N5 N4 C7 108.9(3) . . ?
N6 N5 N4 109.1(3) . . ?
C12 N6 Zn1 130.0(2) . 2_646 ?
N5 N6 Zn1 121.0(2) . 2_646 ?
N5 N6 C12 108.8(3) . . ?

loop_
_geom_bond_atom_site_label_1
_geom_bond_atom_site_label_2
_geom_bond_distance
_geom_bond_site_symmetry_2
_geom_bond_publ_flag
Zn1 N1 2.001(3) . ?
Zn1 N2 1.990(3) 3_656 ?
Zn1 N4 1.973(3) . ?
Zn1 N6 1.980(3) 2_656 ?
C1 C2 1.401(5) . ?
C1 C6 1.392(6) . ?
C1 N1 1.364(5) . ?
C2 C3 1.352(6) . ?
C3 C4 1.407(6) . ?
C4 C5 1.358(6) . ?
C5 C6 1.401(6) . ?
C6 N3 1.365(5) . ?
C7 C8 1.393(5) . ?
C7 C12 1.395(5) . ?
C7 N4 1.369(4) . ?
C8 C9 1.365(5) . ?
C9 C10 1.417(6) . ?
C10 C11 1.366(5) . ?
C11 C12 1.398(5) . ?
C12 N6 1.373(4) . ?
N1 N2 1.344(4) . ?
N2 N3 1.333(4) . ?
N4 N5 1.342(4) . ?
N5 N6 1.331(4) . ?
